data_2019715
loop_
_publ_author_name
'White, Jonathan Michael'
'Blanc, Paul'

_publ_section_title
;
 The effects of \s~C{---~Se}--\p hyperconjugation in 1-methoxy- and
 1-nitro-4-[(phenylselanyl)methyl]benzene
;
_journal_issue 12
_journal_name_full 'Acta Crystallographica Section C'
_journal_page_first
;
;
_journal_paper_doi 10.1107/S2053229614022724
_journal_volume 70
_journal_year 2014
_chemical_formula_iupac 'C13 H11 N O2 Se'
_chemical_formula_moiety 'C13 H11 N O2 Se'
_chemical_formula_sum 'C13 H11 N O2 Se'
_chemical_formula_weight 292.19
_chemical_name_systematic
;
1-Nitro-4-[(phenylselanyl)methyl]benzene
;
_space_group_crystal_system monoclinic
_space_group_IT_number 14
_space_group_name_Hall '-P 2ybc'
_space_group_name_H-M_alt 'P 1 21/c 1'
_symmetry_space_group_name_Hall '-P 2ybc'
_symmetry_space_group_name_H-M 'P 1 21/c 1'
_atom_sites_solution_hydrogens geom
_audit_creation_method SHELXL-2014/7
_cell_angle_alpha 90
_cell_angle_beta 90.706(2)
_cell_angle_gamma 90
_cell_formula_units_Z 4
_cell_length_a 7.4037(8)
_cell_length_b 14.4360(15)
_cell_length_c 10.9253(12)
_cell_measurement_reflns_used 3744
_cell_measurement_temperature 130.0(2)
_cell_measurement_theta_max 27.48
_cell_measurement_theta_min 2.34
_cell_volume 1167.6(2)
_computing_cell_refinement
;
SMART (Bruker, 2002)
;
_computing_data_collection
;
SMART (Bruker, 2002)
;
_computing_data_reduction
;
SAINT (Bruker, 2003)
;
_computing_molecular_graphics
;
SHELXTL (Sheldrick, 2008)
;
_computing_publication_material
;
SHELXL2014 (Sheldrick, 2008)
;
_computing_structure_refinement
;
SHELXL2014 (Sheldrick, 2008)
;
_computing_structure_solution
;
SHELXS97 (Sheldrick, 2008)
;
_diffrn_ambient_temperature 130.0(2)
_diffrn_measured_fraction_theta_full 0.996
_diffrn_measured_fraction_theta_max 0.979
_diffrn_measurement_device_type 'Bruker SMART CCD area-detector'
_diffrn_measurement_method 'phi and omega scans'
_diffrn_radiation_monochromator graphite
_diffrn_radiation_source 'sealed tube'
_diffrn_radiation_type MoK\a
_diffrn_radiation_wavelength 0.71073
_diffrn_reflns_av_R_equivalents 0.0345
_diffrn_reflns_limit_h_max 9
_diffrn_reflns_limit_h_min -9
_diffrn_reflns_limit_k_max 16
_diffrn_reflns_limit_k_min -18
_diffrn_reflns_limit_l_max 14
_diffrn_reflns_limit_l_min -11
_diffrn_reflns_number 7089
_diffrn_reflns_theta_full 25.242
_diffrn_reflns_theta_max 27.540
_diffrn_reflns_theta_min 2.338
_exptl_absorpt_coefficient_mu 3.203
_exptl_absorpt_correction_T_max 1.00
_exptl_absorpt_correction_T_min 0.59
_exptl_absorpt_correction_type multi-scan
_exptl_absorpt_process_details
;
(SADABS; Sheldrick, 2003)
;
_exptl_crystal_colour yellow
_exptl_crystal_density_diffrn 1.662
_exptl_crystal_description plate
_exptl_crystal_F_000 584
_exptl_crystal_size_max 0.45
_exptl_crystal_size_mid 0.35
_exptl_crystal_size_min 0.05
_refine_diff_density_max 0.856
_refine_diff_density_min -0.547
_refine_ls_extinction_method none
_refine_ls_goodness_of_fit_ref 1.206
_refine_ls_hydrogen_treatment constr
_refine_ls_matrix_type full
_refine_ls_number_parameters 154
_refine_ls_number_reflns 2642
_refine_ls_number_restraints 0
_refine_ls_restrained_S_all 1.206
_refine_ls_R_factor_all 0.0449
_refine_ls_R_factor_gt 0.0413
_refine_ls_shift/su_max 0.000
_refine_ls_shift/su_mean 0.000
_refine_ls_structure_factor_coef Fsqd
_refine_ls_weighting_details 'w=1/[\s^2^(Fo^2^)+(0.0171P)^2^+3.0750P] where P=(Fo^2^+2Fc^2^)/3'
_refine_ls_weighting_scheme calc
_refine_ls_wR_factor_gt 0.1040
_refine_ls_wR_factor_ref 0.1056
_reflns_number_gt 2428
_reflns_number_total 2642
_reflns_threshold_expression I>2\s(I)
_cod_data_source_file lg3148sup1.cif
_cod_data_source_block 2
_cod_database_code 2019715
_cod_database_fobs_code 2019715
_shelx_space_group_comment
;
The symmetry employed for this shelxl refinement is uniquely defined
by the following loop, which should always be used as a source of
symmetry information in preference to the above space-group names.
They are only intended as comments.
;

loop_
_space_group_symop_operation_xyz
'x, y, z'
'-x, y+1/2, -z+1/2'
'-x, -y, -z'
'x, -y-1/2, z-1/2'

loop_
_atom_site_type_symbol
_atom_site_label
_atom_site_fract_x
_atom_site_fract_y
_atom_site_fract_z
_atom_site_U_iso_or_equiv
_atom_site_adp_type
_atom_site_calc_flag
_atom_site_occupancy
C C1 0.1502(5) 0.3679(2) 0.4063(3) 0.0202(7) Uani d 1
C C2 0.2379(5) 0.3346(2) 0.5105(3) 0.0214(7) Uani d 1
H H2 0.2862 0.3760 0.5700 0.026 Uiso calc 1
C C3 0.2532(5) 0.2397(2) 0.5256(3) 0.0202(7) Uani d 1
H H3 0.3140 0.2155 0.5956 0.024 Uiso calc 1
C C4 0.1793(4) 0.1793(2) 0.4380(3) 0.0190(7) Uani d 1
C C5 0.0888(5) 0.2152(2) 0.3364(3) 0.0204(7) Uani d 1
H H5 0.0367 0.1743 0.2778 0.024 Uiso calc 1
C C6 0.0738(5) 0.3099(2) 0.3196(3) 0.0212(7) Uani d 1
H H6 0.0122 0.3345 0.2500 0.025 Uiso calc 1
C C7 0.2016(5) 0.0768(2) 0.4509(3) 0.0214(7) Uani d 1
H H7A 0.0871 0.0448 0.4296 0.026 Uiso calc 1
H H7B 0.2351 0.0608 0.5363 0.026 Uiso calc 1
C C8 0.3542(4) -0.0914(2) 0.3330(3) 0.0182(6) Uani d 1
C C9 0.2762(4) -0.1426(2) 0.4276(3) 0.0184(6) Uani d 1
H H9 0.2354 -0.1122 0.4992 0.022 Uiso calc 1
C C10 0.2587(5) -0.2381(2) 0.4163(3) 0.0206(7) Uani d 1
H H10 0.2019 -0.2725 0.4792 0.025 Uiso calc 1
C C11 0.3233(5) -0.2836(2) 0.3141(3) 0.0212(7) Uani d 1
H H11 0.3131 -0.3490 0.3076 0.025 Uiso calc 1
C C12 0.4031(5) -0.2331(2) 0.2213(3) 0.0213(7) Uani d 1
H H12 0.4498 -0.2643 0.1519 0.026 Uiso calc 1
C C13 0.4153(5) -0.1379(2) 0.2288(3) 0.0207(7) Uani d 1
H H13 0.4653 -0.1037 0.1631 0.025 Uiso calc 1
N N1 0.1435(4) 0.4684(2) 0.3864(3) 0.0273(7) Uani d 1
O O1 0.0828(5) 0.4967(2) 0.2883(3) 0.0416(8) Uani d 1
O O2 0.2007(4) 0.51934(18) 0.4667(3) 0.0357(7) Uani d 1
Se Se1 0.39379(5) 0.03829(2) 0.33891(3) 0.02122(13) Uani d 1

loop_
_atom_site_aniso_label
_atom_site_aniso_U_11
_atom_site_aniso_U_22
_atom_site_aniso_U_33
_atom_site_aniso_U_12
_atom_site_aniso_U_13
_atom_site_aniso_U_23
C1 0.0192(16) 0.0137(15) 0.0278(17) 0.0021(12) 0.0035(13) -0.0004(13)
C2 0.0219(17) 0.0208(17) 0.0215(16) -0.0036(13) 0.0000(13) -0.0048(13)
C3 0.0211(17) 0.0200(16) 0.0196(16) 0.0011(13) -0.0009(13) 0.0019(13)
C4 0.0175(16) 0.0179(16) 0.0217(16) 0.0016(12) 0.0029(12) -0.0005(13)
C5 0.0188(16) 0.0174(16) 0.0249(17) 0.0009(12) 0.0000(13) -0.0020(13)
C6 0.0213(17) 0.0219(16) 0.0204(16) 0.0026(13) -0.0024(13) -0.0006(13)
C7 0.0211(16) 0.0172(16) 0.0261(17) 0.0025(13) 0.0049(13) -0.0001(14)
C8 0.0177(15) 0.0138(15) 0.0230(17) 0.0030(12) -0.0031(13) -0.0022(12)
C9 0.0172(15) 0.0169(15) 0.0210(16) -0.0003(12) -0.0003(12) -0.0006(13)
C10 0.0207(16) 0.0165(15) 0.0247(17) -0.0008(13) -0.0019(13) 0.0011(13)
C11 0.0197(17) 0.0172(16) 0.0266(17) 0.0011(12) -0.0057(13) -0.0013(13)
C12 0.0212(17) 0.0208(16) 0.0218(16) 0.0048(13) -0.0019(13) -0.0052(13)
C13 0.0194(16) 0.0198(16) 0.0228(16) 0.0024(13) -0.0002(13) 0.0004(13)
N1 0.0263(16) 0.0196(15) 0.0361(18) -0.0002(12) 0.0021(13) 0.0033(13)
O1 0.055(2) 0.0227(14) 0.0464(19) -0.0005(13) -0.0125(15) 0.0128(13)
O2 0.0507(19) 0.0162(13) 0.0402(16) -0.0044(12) 0.0004(14) -0.0064(12)
Se1 0.0227(2) 0.01316(18) 0.0279(2) -0.00084(12) 0.00430(13) 0.00050(13)

loop_
_atom_type_symbol
_atom_type_description
_atom_type_scat_dispersion_real
_atom_type_scat_dispersion_imag
_atom_type_scat_source
C C 0.0033 0.0016 'International Tables Vol C Tables 4.2.6.8 and 6.1.1.4'
H H 0.0000 0.0000 'International Tables Vol C Tables 4.2.6.8 and 6.1.1.4'
N N 0.0061 0.0033 'International Tables Vol C Tables 4.2.6.8 and 6.1.1.4'
O O 0.0106 0.0060 'International Tables Vol C Tables 4.2.6.8 and 6.1.1.4'
Se Se -0.0929 2.2259 'International Tables Vol C Tables 4.2.6.8 and 6.1.1.4'

loop_
_geom_angle_atom_site_label_1
_geom_angle_atom_site_label_2
_geom_angle_atom_site_label_3
_geom_angle
_geom_angle_publ_flag
C6 C1 C2 122.4(3) y
C6 C1 N1 119.0(3) ?
C2 C1 N1 118.6(3) ?
C3 C2 C1 118.5(3) ?
C3 C2 H2 120.7 ?
C1 C2 H2 120.7 ?
C2 C3 C4 120.2(3) ?
C2 C3 H3 119.9 ?
C4 C3 H3 119.9 ?
C5 C4 C3 119.6(3) ?
C5 C4 C7 119.7(3) ?
C3 C4 C7 120.6(3) ?
C6 C5 C4 120.8(3) ?
C6 C5 H5 119.6 ?
C4 C5 H5 119.6 ?
C1 C6 C5 118.4(3) ?
C1 C6 H6 120.8 ?
C5 C6 H6 120.8 ?
C4 C7 Se1 107.5(2) y
C4 C7 H7A 110.2 ?
Se1 C7 H7A 110.2 ?
C4 C7 H7B 110.2 ?
Se1 C7 H7B 110.2 ?
H7A C7 H7B 108.5 ?
C13 C8 C9 119.1(3) ?
C13 C8 Se1 116.7(3) ?
C9 C8 Se1 124.1(2) ?
C10 C9 C8 119.8(3) ?
C10 C9 H9 120.1 ?
C8 C9 H9 120.1 ?
C11 C10 C9 120.6(3) ?
C11 C10 H10 119.7 ?
C9 C10 H10 119.7 ?
C10 C11 C12 119.6(3) ?
C10 C11 H11 120.2 ?
C12 C11 H11 120.2 ?
C13 C12 C11 120.5(3) ?
C13 C12 H12 119.7 ?
C11 C12 H12 119.7 ?
C12 C13 C8 120.3(3) ?
C12 C13 H13 119.9 ?
C8 C13 H13 119.9 ?
O2 N1 O1 123.3(3) ?
O2 N1 C1 118.6(3) ?
O1 N1 C1 118.0(3) ?
C8 Se1 C7 100.79(14) y

loop_
_geom_bond_atom_site_label_1
_geom_bond_atom_site_label_2
_geom_bond_distance
_geom_bond_publ_flag
C1 C6 1.380(5) y
C1 C2 1.389(5) y
C1 N1 1.468(4) y
C2 C3 1.384(5) y
C2 H2 0.9500 ?
C3 C4 1.401(5) y
C3 H3 0.9500 ?
C4 C5 1.390(5) y
C4 C7 1.496(5) y
C5 C6 1.384(5) y
C5 H5 0.9500 ?
C6 H6 0.9500 ?
C7 Se1 1.968(3) y
C7 H7A 0.9900 ?
C7 H7B 0.9900 ?
C8 C13 1.401(5) ?
C8 C9 1.401(5) ?
C8 Se1 1.896(3) y
C9 C10 1.389(5) ?
C9 H9 0.9500 ?
C10 C11 1.386(5) ?
C10 H10 0.9500 ?
C11 C12 1.387(5) ?
C11 H11 0.9500 ?
C12 C13 1.380(5) ?
C12 H12 0.9500 ?
C13 H13 0.9500 ?
N1 O2 1.218(4) y
N1 O1 1.226(4) y

loop_
_geom_torsion_atom_site_label_1
_geom_torsion_atom_site_label_2
_geom_torsion_atom_site_label_3
_geom_torsion_atom_site_label_4
_geom_torsion
_geom_torsion_publ_flag
C6 C1 C2 C3 1.9(5) ?
N1 C1 C2 C3 -176.3(3) ?
C1 C2 C3 C4 -0.9(5) ?
C2 C3 C4 C5 -0.7(5) ?
C2 C3 C4 C7 177.5(3) ?
C3 C4 C5 C6 1.2(5) ?
C7 C4 C5 C6 -177.0(3) ?
C2 C1 C6 C5 -1.4(5) ?
N1 C1 C6 C5 176.9(3) ?
C4 C5 C6 C1 -0.2(5) ?
C5 C4 C7 Se1 76.4(3) y
C3 C4 C7 Se1 -101.8(3) y
C13 C8 C9 C10 -0.7(5) ?
Se1 C8 C9 C10 -177.7(2) ?
C8 C9 C10 C11 2.2(5) ?
C9 C10 C11 C12 -1.2(5) ?
C10 C11 C12 C13 -1.3(5) ?
C11 C12 C13 C8 2.8(5) ?
C9 C8 C13 C12 -1.8(5) ?
Se1 C8 C13 C12 175.4(3) ?
C6 C1 N1 O2 175.3(3) y
C2 C1 N1 O2 -6.3(5) y
C6 C1 N1 O1 -5.9(5) y
C2 C1 N1 O1 172.5(3) y
C13 C8 Se1 C7 155.6(3) ?
C9 C8 Se1 C7 -27.4(3) ?
